data_7051763
loop_
_publ_author_name
'Halder, Sarmistha'
'Peng, Shie-Ming'
'Lee, Gene-Hsiang'
'Chatterjee, Tanmay'
'Mukherjee, Asama'
'Dutta, Sushanta'
'Sanyal, Utpal'
'Bhattacharya, Samaresh'

_publ_section_title
;
 Synthesis, structure, spectroscopic properties and cytotoxic effect of
 some thiosemicarbazone complexes of palladium
;
_journal_issue 1
_journal_name_full 'New Journal of Chemistry'
_journal_page_first 105
_journal_paper_doi 10.1039/b707448d
_journal_volume 32
_journal_year 2008
_chemical_formula_sum 'C26 H22 N3 O P Pd S'
_chemical_formula_weight 561.90
_chemical_name_systematic
;
?
;
_space_group_IT_number 2
_symmetry_cell_setting triclinic
_symmetry_space_group_name_Hall '-P 1'
_symmetry_space_group_name_H-M 'P -1'
_atom_sites_solution_hydrogens geom
_atom_sites_solution_primary direct
_atom_sites_solution_secondary difmap
_audit_creation_method SHELXL-97
_cell_angle_alpha 77.025(1)
_cell_angle_beta 80.819(1)
_cell_angle_gamma 71.567(1)
_cell_formula_units_Z 2
_cell_length_a 7.5385(4)
_cell_length_b 10.2179(5)
_cell_length_c 16.9756(9)
_cell_measurement_reflns_used 8008
_cell_measurement_temperature 295(2)
_cell_measurement_theta_max 27.41
_cell_measurement_theta_min 2.26
_cell_volume 1203.27(11)
_computing_cell_refinement 'Bruker SAINT'
_computing_data_collection 'Bruker SMART'
_computing_data_reduction 'Bruker SAINT'
_computing_molecular_graphics 'Bruker SHELXTL'
_computing_publication_material 'Bruker SHELXTL'
_computing_structure_refinement 'SHELXL-97 (Sheldrick, 1997)'
_computing_structure_solution 'SHELXS-97 (Sheldrick, 1990)'
_diffrn_ambient_temperature 295(2)
_diffrn_measured_fraction_theta_full 0.999
_diffrn_measured_fraction_theta_max 0.999
_diffrn_measurement_device_type 'BRUKER SMART ApexCCD area detector'
_diffrn_measurement_method 'omega scans'
_diffrn_radiation_monochromator graphite
_diffrn_radiation_source 'fine-focus sealed tube'
_diffrn_radiation_type MoK\a
_diffrn_radiation_wavelength 0.71073
_diffrn_reflns_av_R_equivalents 0.0261
_diffrn_reflns_av_sigmaI/netI 0.0283
_diffrn_reflns_limit_h_max 9
_diffrn_reflns_limit_h_min -9
_diffrn_reflns_limit_k_max 13
_diffrn_reflns_limit_k_min -13
_diffrn_reflns_limit_l_max 22
_diffrn_reflns_limit_l_min -22
_diffrn_reflns_number 15972
_diffrn_reflns_theta_full 27.50
_diffrn_reflns_theta_max 27.50
_diffrn_reflns_theta_min 1.24
_exptl_absorpt_coefficient_mu 0.948
_exptl_absorpt_correction_T_max 0.8708
_exptl_absorpt_correction_T_min 0.7145
_exptl_absorpt_correction_type multi-scan
_exptl_crystal_colour orange
_exptl_crystal_density_diffrn 1.551
_exptl_crystal_density_meas 0
_exptl_crystal_density_method 'not measured'
_exptl_crystal_description plate
_exptl_crystal_F_000 568
_exptl_crystal_size_max 0.38
_exptl_crystal_size_mid 0.30
_exptl_crystal_size_min 0.15
_refine_diff_density_max 0.487
_refine_diff_density_min -0.331
_refine_diff_density_rms 0.103
_refine_ls_extinction_coef 0.0178(10)
_refine_ls_extinction_expression Fc^*^=kFc[1+0.001xFc^2^\l^3^/sin(2\q)]^-1/4^
_refine_ls_extinction_method SHELXL
_refine_ls_goodness_of_fit_ref 1.159
_refine_ls_hydrogen_treatment constr
_refine_ls_matrix_type full
_refine_ls_number_parameters 299
_refine_ls_number_reflns 5525
_refine_ls_number_restraints 0
_refine_ls_restrained_S_all 1.159
_refine_ls_R_factor_all 0.0290
_refine_ls_R_factor_gt 0.0260
_refine_ls_shift/su_max 0.001
_refine_ls_shift/su_mean 0.000
_refine_ls_structure_factor_coef Fsqd
_refine_ls_weighting_details 'calc w=1/[\s^2^(Fo^2^)+(0.0419P)^2^+0.2009P] where P=(Fo^2^+2Fc^2^)/3'
_refine_ls_weighting_scheme calc
_refine_ls_wR_factor_gt 0.0702
_refine_ls_wR_factor_ref 0.0790
_reflns_number_gt 5158
_reflns_number_total 5525
_reflns_threshold_expression >2sigma(I)
_cod_data_source_file b707448d.txt
_cod_data_source_block ic9862
_cod_depositor_comments
;
The following automatic conversions were performed:
'_symmetry_cell_setting' value 'Triclinic' changed to 'triclinic'
according to '/home/saulius/struct/CIF-dictionaries/cif_core.dic'
dictionary named 'cif_core.dic' version 2.4.1 from 2010-06-29.

Automatic conversion script
Id: cif_fix_enum 1527 2010-12-29 10:47:43Z saulius 
;
_cod_original_sg_symbol_H-M P-1
_cod_database_code 7051763

loop_
_symmetry_equiv_pos_as_xyz
'x, y, z'
'-x, -y, -z'

loop_
_atom_site_label
_atom_site_type_symbol
_atom_site_fract_x
_atom_site_fract_y
_atom_site_fract_z
_atom_site_U_iso_or_equiv
_atom_site_adp_type
_atom_site_occupancy
_atom_site_symmetry_multiplicity
_atom_site_calc_flag
_atom_site_refinement_flags
_atom_site_disorder_assembly
_atom_site_disorder_group
Pd Pd 0.41073(2) 0.723581(15) 0.324760(9) 0.03008(8) Uani 1 1 d . . .
S1 S 0.28094(9) 0.95509(6) 0.31867(4) 0.03841(13) Uani 1 1 d . . .
P1 P 0.26451(8) 0.72699(6) 0.21693(3) 0.03077(12) Uani 1 1 d . . .
O1 O 0.5349(3) 0.51528(17) 0.33485(11) 0.0499(4) Uani 1 1 d . . .
N1 N 0.3639(3) 1.1005(2) 0.41011(13) 0.0473(5) Uani 1 1 d . . .
H1A H 0.4206 1.1145 0.4462 0.057 Uiso 1 1 calc R . .
H1B H 0.2841 1.1698 0.3836 0.057 Uiso 1 1 calc R . .
N2 N 0.5202(3) 0.86724(19) 0.43566(11) 0.0360(4) Uani 1 1 d . . .
N3 N 0.5487(3) 0.73804(18) 0.41332(11) 0.0316(4) Uani 1 1 d . . .
C1 C 0.6548(3) 0.4390(2) 0.38694(14) 0.0394(5) Uani 1 1 d . . .
C2 C 0.7266(4) 0.2942(3) 0.38499(17) 0.0498(6) Uani 1 1 d . . .
H2A H 0.6876 0.2586 0.3471 0.060 Uiso 1 1 calc R . .
C3 C 0.8518(4) 0.2048(3) 0.43724(17) 0.0530(6) Uani 1 1 d . . .
H3A H 0.8962 0.1100 0.4342 0.064 Uiso 1 1 calc R . .
C4 C 0.9132(4) 0.2532(3) 0.49447(16) 0.0491(6) Uani 1 1 d . . .
H4A H 0.9988 0.1921 0.5297 0.059 Uiso 1 1 calc R . .
C5 C 0.8458(3) 0.3925(3) 0.49832(15) 0.0428(5) Uani 1 1 d . . .
H5A H 0.8854 0.4250 0.5375 0.051 Uiso 1 1 calc R . .
C6 C 0.7185(3) 0.4889(2) 0.44519(14) 0.0364(5) Uani 1 1 d . . .
C7 C 0.6617(3) 0.6325(2) 0.45525(13) 0.0370(5) Uani 1 1 d . . .
H7A H 0.7118 0.6516 0.4965 0.044 Uiso 1 1 calc R . .
C8 C 0.4001(3) 0.9695(2) 0.39512(13) 0.0345(4) Uani 1 1 d . . .
C9 C 0.1799(3) 0.5785(2) 0.21681(13) 0.0364(5) Uani 1 1 d . . .
C10 C 0.3019(4) 0.4444(3) 0.23007(16) 0.0478(6) Uani 1 1 d . . .
H10A H 0.4246 0.4305 0.2405 0.057 Uiso 1 1 calc R . .
C11 C 0.2417(4) 0.3306(3) 0.22788(16) 0.0525(6) Uani 1 1 d . . .
H11A H 0.3250 0.2405 0.2359 0.063 Uiso 1 1 calc R . .
C12 C 0.0620(4) 0.3494(3) 0.21404(19) 0.0605(7) Uani 1 1 d . . .
H12A H 0.0224 0.2723 0.2132 0.073 Uiso 1 1 calc R . .
C13 C -0.0599(5) 0.4806(4) 0.2015(3) 0.0833(11) Uani 1 1 d . . .
H13A H -0.1826 0.4933 0.1916 0.100 Uiso 1 1 calc R . .
C14 C -0.0016(4) 0.5962(3) 0.2032(2) 0.0648(8) Uani 1 1 d . . .
H14A H -0.0860 0.6858 0.1952 0.078 Uiso 1 1 calc R . .
C15 C 0.4283(3) 0.7367(2) 0.12593(13) 0.0349(4) Uani 1 1 d . . .
C16 C 0.4338(4) 0.6690(3) 0.06330(16) 0.0529(6) Uani 1 1 d . . .
H16A H 0.3533 0.6146 0.0671 0.063 Uiso 1 1 calc R . .
C17 C 0.5589(5) 0.6821(3) -0.00498(17) 0.0672(8) Uani 1 1 d . . .
H17A H 0.5632 0.6356 -0.0468 0.081 Uiso 1 1 calc R . .
C18 C 0.6767(5) 0.7635(4) -0.01144(19) 0.0715(9) Uani 1 1 d . . .
H18A H 0.7606 0.7718 -0.0575 0.086 Uiso 1 1 calc R . .
C19 C 0.6709(5) 0.8317(4) 0.04936(18) 0.0666(8) Uani 1 1 d . . .
H19A H 0.7500 0.8873 0.0448 0.080 Uiso 1 1 calc R . .
C20 C 0.5466(4) 0.8184(3) 0.11839(15) 0.0496(6) Uani 1 1 d . . .
H20A H 0.5433 0.8652 0.1600 0.059 Uiso 1 1 calc R . .
C21 C 0.0632(3) 0.8805(2) 0.19498(13) 0.0339(4) Uani 1 1 d . . .
C22 C 0.0541(4) 0.9714(3) 0.12092(16) 0.0463(6) Uani 1 1 d . . .
H22A H 0.1513 0.9534 0.0799 0.056 Uiso 1 1 calc R . .
C23 C -0.0996(4) 1.0895(3) 0.10748(19) 0.0606(7) Uani 1 1 d . . .
H23A H -0.1058 1.1497 0.0573 0.073 Uiso 1 1 calc R . .
C24 C -0.2422(4) 1.1174(3) 0.1680(2) 0.0612(8) Uani 1 1 d . . .
H24A H -0.3445 1.1971 0.1592 0.073 Uiso 1 1 calc R . .
C25 C -0.2340(4) 1.0278(3) 0.24170(19) 0.0566(7) Uani 1 1 d . . .
H25A H -0.3317 1.0464 0.2824 0.068 Uiso 1 1 calc R . .
C26 C -0.0823(3) 0.9104(3) 0.25579(15) 0.0453(5) Uani 1 1 d . . .
H26A H -0.0771 0.8509 0.3062 0.054 Uiso 1 1 calc R . .

loop_
_atom_site_aniso_label
_atom_site_aniso_U_11
_atom_site_aniso_U_22
_atom_site_aniso_U_33
_atom_site_aniso_U_23
_atom_site_aniso_U_13
_atom_site_aniso_U_12
Pd 0.03478(11) 0.02781(10) 0.02961(10) -0.00798(6) -0.00638(6) -0.00842(7)
S1 0.0491(3) 0.0290(3) 0.0394(3) -0.0077(2) -0.0162(2) -0.0078(2)
P1 0.0342(3) 0.0295(3) 0.0307(3) -0.0073(2) -0.0057(2) -0.0097(2)
O1 0.0625(11) 0.0317(8) 0.0588(11) -0.0180(8) -0.0261(9) -0.0017(8)
N1 0.0632(13) 0.0314(10) 0.0507(12) -0.0139(9) -0.0229(10) -0.0058(9)
N2 0.0435(10) 0.0306(9) 0.0371(10) -0.0120(7) -0.0090(8) -0.0090(8)
N3 0.0355(9) 0.0300(9) 0.0317(9) -0.0085(7) -0.0060(7) -0.0097(7)
C1 0.0406(12) 0.0324(11) 0.0441(13) -0.0101(9) -0.0055(10) -0.0065(9)
C2 0.0576(15) 0.0343(12) 0.0569(16) -0.0145(11) -0.0070(12) -0.0075(11)
C3 0.0560(15) 0.0307(12) 0.0626(17) -0.0062(11) 0.0008(13) -0.0040(11)
C4 0.0427(13) 0.0395(13) 0.0534(15) 0.0019(11) -0.0045(11) -0.0029(10)
C5 0.0391(12) 0.0405(12) 0.0454(13) -0.0038(10) -0.0065(10) -0.0087(10)
C6 0.0346(11) 0.0325(11) 0.0401(12) -0.0055(9) -0.0032(9) -0.0082(9)
C7 0.0396(12) 0.0377(11) 0.0368(11) -0.0093(9) -0.0091(9) -0.0113(9)
C8 0.0428(12) 0.0319(10) 0.0324(10) -0.0097(8) -0.0046(9) -0.0126(9)
C9 0.0432(12) 0.0358(11) 0.0354(11) -0.0079(9) -0.0054(9) -0.0167(9)
C10 0.0525(14) 0.0394(13) 0.0566(15) -0.0092(11) -0.0189(12) -0.0135(11)
C11 0.0733(18) 0.0364(13) 0.0514(15) -0.0054(11) -0.0114(13) -0.0202(12)
C12 0.0694(19) 0.0506(16) 0.0741(19) -0.0191(14) 0.0049(15) -0.0354(15)
C13 0.0500(17) 0.069(2) 0.150(4) -0.037(2) -0.014(2) -0.0285(16)
C14 0.0474(15) 0.0442(15) 0.110(3) -0.0200(16) -0.0234(16) -0.0113(12)
C15 0.0357(11) 0.0351(11) 0.0316(10) -0.0075(8) -0.0044(8) -0.0056(9)
C16 0.0724(18) 0.0498(14) 0.0420(13) -0.0163(11) -0.0003(12) -0.0226(13)
C17 0.094(2) 0.0646(19) 0.0416(15) -0.0231(14) 0.0090(15) -0.0197(17)
C18 0.067(2) 0.090(2) 0.0507(17) -0.0157(16) 0.0188(15) -0.0237(18)
C19 0.0639(18) 0.096(2) 0.0510(16) -0.0142(16) 0.0049(14) -0.0432(18)
C20 0.0486(14) 0.0683(17) 0.0403(13) -0.0142(12) -0.0013(11) -0.0273(13)
C21 0.0342(10) 0.0327(10) 0.0383(11) -0.0098(9) -0.0086(9) -0.0098(8)
C22 0.0441(13) 0.0462(13) 0.0426(13) -0.0041(10) -0.0051(10) -0.0071(11)
C23 0.0564(16) 0.0508(16) 0.0615(18) 0.0043(13) -0.0155(14) -0.0025(13)
C24 0.0421(14) 0.0494(16) 0.085(2) -0.0145(15) -0.0142(14) 0.0026(12)
C25 0.0373(13) 0.0617(17) 0.0717(19) -0.0257(15) 0.0034(12) -0.0107(12)
C26 0.0429(13) 0.0472(13) 0.0451(13) -0.0106(11) 0.0011(10) -0.0133(11)

loop_
_atom_type_symbol
_atom_type_description
_atom_type_scat_dispersion_real
_atom_type_scat_dispersion_imag
_atom_type_scat_source
C C 0.0033 0.0016 'International Tables Vol C Tables 4.2.6.8 and 6.1.1.4'
H H 0.0000 0.0000 'International Tables Vol C Tables 4.2.6.8 and 6.1.1.4'
N N 0.0061 0.0033 'International Tables Vol C Tables 4.2.6.8 and 6.1.1.4'
O O 0.0106 0.0060 'International Tables Vol C Tables 4.2.6.8 and 6.1.1.4'
P P 0.1023 0.0942 'International Tables Vol C Tables 4.2.6.8 and 6.1.1.4'
S S 0.1246 0.1234 'International Tables Vol C Tables 4.2.6.8 and 6.1.1.4'
Pd Pd -0.9988 1.0072 'International Tables Vol C Tables 4.2.6.8 and 6.1.1.4'

loop_
_geom_angle_atom_site_label_1
_geom_angle_atom_site_label_2
_geom_angle_atom_site_label_3
_geom_angle
_geom_angle_site_symmetry_1
_geom_angle_site_symmetry_3
_geom_angle_publ_flag
N3 Pd O1 92.82(7) . . ?
N3 Pd S1 84.26(5) . . ?
O1 Pd S1 177.07(5) . . ?
N3 Pd P1 173.95(5) . . ?
O1 Pd P1 91.19(5) . . ?
S1 Pd P1 91.74(2) . . ?
C8 S1 Pd 96.29(7) . . ?
C21 P1 C15 104.48(10) . . ?
C21 P1 C9 104.57(10) . . ?
C15 P1 C9 105.09(10) . . ?
C21 P1 Pd 114.39(7) . . ?
C15 P1 Pd 108.41(7) . . ?
C9 P1 Pd 118.66(8) . . ?
C1 O1 Pd 125.30(14) . . ?
C8 N2 N3 113.46(17) . . ?
C7 N3 N2 114.99(18) . . ?
C7 N3 Pd 124.29(15) . . ?
N2 N3 Pd 120.67(13) . . ?
O1 C1 C2 117.1(2) . . ?
O1 C1 C6 125.6(2) . . ?
C2 C1 C6 117.2(2) . . ?
C3 C2 C1 121.9(2) . . ?
C2 C3 C4 120.9(2) . . ?
C5 C4 C3 118.7(2) . . ?
C4 C5 C6 122.4(2) . . ?
C5 C6 C1 118.8(2) . . ?
C5 C6 C7 116.5(2) . . ?
C1 C6 C7 124.7(2) . . ?
N3 C7 C6 127.1(2) . . ?
N2 C8 N1 118.9(2) . . ?
N2 C8 S1 125.32(16) . . ?
N1 C8 S1 115.75(17) . . ?
C14 C9 C10 118.9(2) . . ?
C14 C9 P1 121.88(19) . . ?
C10 C9 P1 119.22(18) . . ?
C9 C10 C11 120.1(2) . . ?
C12 C11 C10 120.5(3) . . ?
C13 C12 C11 120.1(3) . . ?
C12 C13 C14 120.2(3) . . ?
C9 C14 C13 120.3(3) . . ?
C20 C15 C16 119.0(2) . . ?
C20 C15 P1 118.55(17) . . ?
C16 C15 P1 122.47(19) . . ?
C15 C16 C17 119.9(3) . . ?
C18 C17 C16 120.4(3) . . ?
C19 C18 C17 120.0(3) . . ?
C18 C19 C20 120.0(3) . . ?
C15 C20 C19 120.7(3) . . ?
C22 C21 C26 118.9(2) . . ?
C22 C21 P1 122.12(18) . . ?
C26 C21 P1 118.88(18) . . ?
C21 C22 C23 120.3(2) . . ?
C24 C23 C22 120.1(3) . . ?
C23 C24 C25 119.9(3) . . ?
C24 C25 C26 120.5(3) . . ?
C25 C26 C21 120.2(2) . . ?

loop_
_geom_bond_atom_site_label_1
_geom_bond_atom_site_label_2
_geom_bond_distance
_geom_bond_site_symmetry_2
_geom_bond_publ_flag
Pd N3 2.0147(17) . ?
Pd O1 2.0157(16) . ?
Pd S1 2.2411(6) . ?
Pd P1 2.2711(5) . ?
S1 C8 1.748(2) . ?
P1 C21 1.820(2) . ?
P1 C15 1.822(2) . ?
P1 C9 1.823(2) . ?
O1 C1 1.306(3) . ?
N1 C8 1.354(3) . ?
N2 C8 1.289(3) . ?
N2 N3 1.397(2) . ?
N3 C7 1.290(3) . ?
C1 C2 1.412(3) . ?
C1 C6 1.415(3) . ?
C2 C3 1.368(4) . ?
C3 C4 1.381(4) . ?
C4 C5 1.365(4) . ?
C5 C6 1.409(3) . ?
C6 C7 1.434(3) . ?
C9 C14 1.372(3) . ?
C9 C10 1.380(3) . ?
C10 C11 1.385(3) . ?
C11 C12 1.358(4) . ?
C12 C13 1.357(4) . ?
C13 C14 1.392(4) . ?
C15 C20 1.377(3) . ?
C15 C16 1.382(3) . ?
C16 C17 1.383(4) . ?
C17 C18 1.374(5) . ?
C18 C19 1.357(4) . ?
C19 C20 1.388(4) . ?
C21 C22 1.383(3) . ?
C21 C26 1.389(3) . ?
C22 C23 1.388(4) . ?
C23 C24 1.371(4) . ?
C24 C25 1.372(4) . ?
C25 C26 1.377(4) . ?
